data_7155239
loop_
_publ_author_name
'Philkhana, Satish Chandra'
'Mehrotra, Suneet'
'Murray, Thomas F.'
'Reddy, D. Srinivasa'

_publ_section_title
;
 Synthesis and biological evaluation of palmyrolide A macrocycles as
 sodium channel blockers towards neuroprotection.
;
_journal_issue 36
_journal_name_full 'Organic &amp; biomolecular chemistry'
_journal_page_first 8457
_journal_page_last 8473
_journal_paper_doi 10.1039/c6ob01372d
_journal_volume 14
_journal_year 2016
_chemical_absolute_configuration syn
_chemical_formula_moiety 'C21 H37 N O3'
_chemical_formula_sum 'C21 H37 N O3'
_chemical_formula_weight 351.51
_chemical_name_systematic (3R,14R,16S,E)-16-(tert-butyl)-3,8,14-trimethyl-1-oxa-8-azacyclohexadec-10-ene-2,9-dione
_space_group_crystal_system orthorhombic
_space_group_IT_number 19
_space_group_name_Hall 'P 2ac 2ab'
_space_group_name_H-M_alt 'P 21 21 21'
_symmetry_space_group_name_Hall 'P 2ac 2ab'
_symmetry_space_group_name_H-M 'P 21 21 21'
_atom_sites_solution_hydrogens geom
_audit_creation_method SHELXL-2014/7
_audit_update_record
;
2016-02-19 deposited with the CCDC.
2016-08-09 downloaded from the CCDC.
;
_cell_angle_alpha 90
_cell_angle_beta 90
_cell_angle_gamma 90
_cell_formula_units_Z 4
_cell_length_a 5.615(3)
_cell_length_b 10.654(5)
_cell_length_c 35.955(17)
_cell_measurement_reflns_used 3113
_cell_measurement_temperature 296(2)
_cell_measurement_theta_max 23.29
_cell_measurement_theta_min 2.22
_cell_volume 2150.9(18)
_computing_cell_refinement 'Bruker SAINT'
_computing_data_collection 'Bruker APEX2'
_computing_data_reduction 'Bruker SAINT'
_computing_molecular_graphics 'Bruker SHELXTL'
_computing_publication_material 'Bruker SHELXTL'
_computing_structure_refinement 'SHELXL-2014/7 (Sheldrick, 2014)'
_computing_structure_solution 'SHELXS-97 (Sheldrick 2008)'
_diffrn_ambient_temperature 296(2)
_diffrn_measured_fraction_theta_full 0.990
_diffrn_measured_fraction_theta_max 0.990
_diffrn_measurement_device_type 'Bruker APEX-II CCD'
_diffrn_measurement_method '\f and \w scans'
_diffrn_radiation_type MoK\a
_diffrn_radiation_wavelength 0.71073
_diffrn_reflns_av_R_equivalents 0.0604
_diffrn_reflns_av_unetI/netI 0.0504
_diffrn_reflns_Laue_measured_fraction_full 0.990
_diffrn_reflns_Laue_measured_fraction_max 0.990
_diffrn_reflns_limit_h_max 6
_diffrn_reflns_limit_h_min -6
_diffrn_reflns_limit_k_max 13
_diffrn_reflns_limit_k_min -13
_diffrn_reflns_limit_l_max 37
_diffrn_reflns_limit_l_min -44
_diffrn_reflns_number 19159
_diffrn_reflns_point_group_measured_fraction_full 0.994
_diffrn_reflns_point_group_measured_fraction_max 0.994
_diffrn_reflns_theta_full 25.242
_diffrn_reflns_theta_max 25.999
_diffrn_reflns_theta_min 1.994
_diffrn_source 'fine-focus sealed tube'
_exptl_absorpt_coefficient_mu 0.071
_exptl_absorpt_correction_T_max 0.9922
_exptl_absorpt_correction_T_min 0.9681
_exptl_absorpt_correction_type multi-scan
_exptl_absorpt_process_details SADABS(BRUKER,2006)
_exptl_crystal_colour COLOURLESS
_exptl_crystal_density_diffrn 1.085
_exptl_crystal_description 'THICK PLATE'
_exptl_crystal_F_000 776
_exptl_crystal_recrystallization_method 'Re-crystallisation from solvent: ethyl acetate-hexane-dichloromethane'
_exptl_crystal_size_max 0.460
_exptl_crystal_size_mid 0.320
_exptl_crystal_size_min 0.110
_refine_diff_density_max 0.166
_refine_diff_density_min -0.201
_refine_diff_density_rms 0.039
_refine_ls_abs_structure_details
;
 Flack x determined using 1205 quotients [(I+)-(I-)]/[(I+)+(I-)]
 (Parsons, Flack and Wagner, Acta Cryst. B69 (2013) 249-259).
;
_refine_ls_abs_structure_Flack 0.6(7)
_refine_ls_extinction_method none
_refine_ls_goodness_of_fit_ref 1.618
_refine_ls_hydrogen_treatment constr
_refine_ls_matrix_type full
_refine_ls_number_parameters 232
_refine_ls_number_reflns 4182
_refine_ls_number_restraints 0
_refine_ls_restrained_S_all 1.618
_refine_ls_R_factor_all 0.0617
_refine_ls_R_factor_gt 0.0445
_refine_ls_shift/su_max 0.000
_refine_ls_shift/su_mean 0.000
_refine_ls_structure_factor_coef Fsqd
_refine_ls_weighting_details 'w=1/[\s^2^(Fo^2^)] where P=(Fo^2^+2Fc^2^)/3'
_refine_ls_weighting_scheme calc
_refine_ls_wR_factor_gt 0.0607
_refine_ls_wR_factor_ref 0.0628
_reflns_Friedel_coverage 0.709
_reflns_Friedel_fraction_full 1.000
_reflns_Friedel_fraction_max 1.000
_reflns_number_gt 3406
_reflns_number_total 4182
_reflns_threshold_expression 'I > 2\s(I)'
_cod_data_source_file c6ob01372d2.cif
_cod_data_source_block Compound_30
_cod_depositor_comments
;
The following automatic conversions were performed:

'_exptl_absorpt_correction_type' value 'MULTI-SCAN' changed to
'multi-scan' according to
/usr/data/users/saulius/crontab/automatic-downloads/rss-feeds/RSC/lib/dictionaries/cif_core.dic
dictionary named 'cif_core.dic' version 2.4.2 from 2011-04-26.

Automatic conversion script
Id: cif_fix_values 4268 2015-11-12 08:31:59Z antanas 

 Adding full bibliography for 7155237--7155239.cif.
;
_cod_original_cell_volume 2151.0(18)
_cod_database_code 7155239
_shelx_shelxl_version_number 2014/7
_shelx_space_group_comment
;
The symmetry employed for this shelxl refinement is uniquely defined
by the following loop, which should always be used as a source of
symmetry information in preference to the above space-group names.
They are only intended as comments.
;
_shelx_estimated_absorpt_t_min 0.968
_shelx_estimated_absorpt_t_max 0.992

loop_
_space_group_symop_operation_xyz
'x, y, z'
'-x+1/2, -y, z+1/2'
'-x, y+1/2, -z+1/2'
'x+1/2, -y+1/2, -z'

loop_
_atom_site_label
_atom_site_type_symbol
_atom_site_fract_x
_atom_site_fract_y
_atom_site_fract_z
_atom_site_U_iso_or_equiv
_atom_site_adp_type
_atom_site_occupancy
_atom_site_site_symmetry_order
_atom_site_calc_flag
_atom_site_refinement_flags_posn
_atom_site_refinement_flags_adp
O1 O -0.0339(3) 0.71049(15) 0.27682(5) 0.0267(5) Uani 1 1 d . .
O2 O 0.2911(3) 0.46361(13) 0.42336(5) 0.0172(4) Uani 1 1 d . .
O3 O 0.6084(3) 0.34523(17) 0.40762(5) 0.0314(5) Uani 1 1 d . .
N1 N 0.2533(4) 0.58253(17) 0.25396(6) 0.0188(5) Uani 1 1 d . .
C1 C 0.1774(5) 0.6756(2) 0.27634(8) 0.0203(7) Uani 1 1 d . .
C2 C 0.3568(5) 0.7392(2) 0.30053(7) 0.0179(6) Uani 1 1 d . .
H2 H 0.5180 0.7238 0.2967 0.021 Uiso 1 1 calc R U
C3 C 0.2914(5) 0.8168(2) 0.32729(8) 0.0195(6) Uani 1 1 d . .
H3 H 0.1292 0.8305 0.3306 0.023 Uiso 1 1 calc R U
C4 C 0.4593(5) 0.8844(2) 0.35268(7) 0.0210(7) Uani 1 1 d . .
H4B H 0.4318 0.9740 0.3507 0.025 Uiso 1 1 calc R U
H4A H 0.6217 0.8678 0.3449 0.025 Uiso 1 1 calc R U
C5 C 0.4285(5) 0.8438(2) 0.39335(7) 0.0216(6) Uani 1 1 d . .
H5B H 0.5351 0.8933 0.4087 0.026 Uiso 1 1 calc R U
H5A H 0.2669 0.8626 0.4011 0.026 Uiso 1 1 calc R U
C6 C 0.4774(4) 0.7046(2) 0.40059(7) 0.0178(6) Uani 1 1 d . .
H6 H 0.3778 0.6557 0.3835 0.021 Uiso 1 1 calc R U
C7 C 0.4023(4) 0.6724(2) 0.44025(7) 0.0175(6) Uani 1 1 d . .
H7B H 0.4975 0.7221 0.4573 0.021 Uiso 1 1 calc R U
H7A H 0.2375 0.6974 0.4435 0.021 Uiso 1 1 calc R U
C8 C 0.4257(5) 0.5347(2) 0.45121(7) 0.0160(6) Uani 1 1 d . .
H8 H 0.5938 0.5104 0.4497 0.019 Uiso 1 1 calc R U
C9 C 0.4009(5) 0.3716(2) 0.40426(7) 0.0225(7) Uani 1 1 d . .
C10 C 0.2256(5) 0.3045(2) 0.37929(8) 0.0268(7) Uani 1 1 d . .
H10 H 0.0801 0.3550 0.3775 0.032 Uiso 1 1 calc R U
C11 C 0.3305(5) 0.2881(2) 0.34046(8) 0.0288(7) Uani 1 1 d . .
H11B H 0.2259 0.2344 0.3261 0.035 Uiso 1 1 calc R U
H11A H 0.4831 0.2460 0.3426 0.035 Uiso 1 1 calc R U
C12 C 0.3657(5) 0.4115(2) 0.31948(8) 0.0254(7) Uani 1 1 d . .
H12B H 0.2159 0.4568 0.3190 0.031 Uiso 1 1 calc R U
H12A H 0.4803 0.4626 0.3328 0.031 Uiso 1 1 calc R U
C13 C 0.4520(5) 0.3933(2) 0.27991(7) 0.0243(7) Uani 1 1 d . .
H13B H 0.3409 0.3388 0.2670 0.029 Uiso 1 1 calc R U
H13A H 0.6049 0.3510 0.2805 0.029 Uiso 1 1 calc R U
C14 C 0.4782(4) 0.5145(2) 0.25778(8) 0.0218(6) Uani 1 1 d . .
H14B H 0.5935 0.5681 0.2701 0.026 Uiso 1 1 calc R U
H14A H 0.5393 0.4948 0.2332 0.026 Uiso 1 1 calc R U
C15 C 0.0821(5) 0.5262(2) 0.22861(8) 0.0324(8) Uani 1 1 d . .
H15B H 0.0107 0.4543 0.2402 0.049 Uiso 1 1 calc R U
H15A H 0.1619 0.5007 0.2062 0.049 Uiso 1 1 calc R U
H15C H -0.0393 0.5863 0.2227 0.049 Uiso 1 1 calc R U
C16 C 0.7390(4) 0.6714(2) 0.39266(8) 0.0292(7) Uani 1 1 d . .
H16C H 0.8407 0.7205 0.4084 0.044 Uiso 1 1 calc R U
H16A H 0.7750 0.6892 0.3671 0.044 Uiso 1 1 calc R U
H16B H 0.7646 0.5838 0.3975 0.044 Uiso 1 1 calc R U
C17 C 0.3288(4) 0.4987(2) 0.48975(8) 0.0161(6) Uani 1 1 d . .
C18 C 0.0575(4) 0.5073(2) 0.49113(7) 0.0234(7) Uani 1 1 d . .
H18A H -0.0098 0.4513 0.4731 0.035 Uiso 1 1 calc R U
H18B H 0.0089 0.5918 0.4857 0.035 Uiso 1 1 calc R U
H18C H 0.0028 0.4844 0.5155 0.035 Uiso 1 1 calc R U
C19 C 0.4358(4) 0.5848(2) 0.51950(7) 0.0216(7) Uani 1 1 d . .
H19B H 0.3977 0.5527 0.5437 0.032 Uiso 1 1 calc R U
H19A H 0.3712 0.6677 0.5168 0.032 Uiso 1 1 calc R U
H19C H 0.6057 0.5878 0.5166 0.032 Uiso 1 1 calc R U
C20 C 0.4045(4) 0.3641(2) 0.49830(7) 0.0217(7) Uani 1 1 d . .
H20B H 0.5748 0.3601 0.5002 0.033 Uiso 1 1 calc R U
H20C H 0.3518 0.3097 0.4787 0.033 Uiso 1 1 calc R U
H20A H 0.3344 0.3378 0.5214 0.033 Uiso 1 1 calc R U
C21 C 0.1648(5) 0.1790(2) 0.39737(8) 0.0402(9) Uani 1 1 d . .
H21A H 0.3081 0.1315 0.4011 0.060 Uiso 1 1 calc R U
H21B H 0.0587 0.1330 0.3815 0.060 Uiso 1 1 calc R U
H21C H 0.0893 0.1935 0.4209 0.060 Uiso 1 1 calc R U

loop_
_atom_site_aniso_label
_atom_site_aniso_U_11
_atom_site_aniso_U_22
_atom_site_aniso_U_33
_atom_site_aniso_U_23
_atom_site_aniso_U_13
_atom_site_aniso_U_12
O1 0.0202(11) 0.0241(10) 0.0357(14) -0.0039(9) -0.0036(9) 0.0057(9)
O2 0.0203(10) 0.0143(9) 0.0170(12) -0.0036(8) -0.0013(8) 0.0009(8)
O3 0.0303(12) 0.0306(11) 0.0332(14) -0.0066(9) 0.0037(10) 0.0109(10)
N1 0.0192(12) 0.0184(11) 0.0187(15) -0.0026(10) -0.0019(11) 0.0010(10)
C1 0.0281(17) 0.0150(13) 0.0179(18) 0.0055(12) 0.0009(13) 0.0003(13)
C2 0.0192(15) 0.0160(13) 0.0185(18) 0.0052(12) 0.0003(13) 0.0024(12)
C3 0.0214(15) 0.0159(13) 0.0211(18) 0.0067(12) -0.0003(13) 0.0013(12)
C4 0.0280(16) 0.0141(13) 0.0208(18) -0.0005(12) 0.0009(13) 0.0003(13)
C5 0.0263(15) 0.0193(13) 0.0191(18) -0.0009(12) -0.0003(13) -0.0018(13)
C6 0.0199(15) 0.0157(13) 0.0178(17) -0.0004(12) 0.0000(12) -0.0006(12)
C7 0.0168(14) 0.0151(12) 0.0205(17) -0.0012(11) -0.0031(12) -0.0016(12)
C8 0.0150(14) 0.0169(12) 0.0160(16) -0.0031(12) -0.0047(12) 0.0021(12)
C9 0.0372(18) 0.0133(14) 0.0170(18) 0.0022(12) 0.0032(15) -0.0015(14)
C10 0.0417(18) 0.0174(14) 0.0213(19) -0.0056(12) 0.0040(15) -0.0043(14)
C11 0.0459(19) 0.0174(14) 0.0231(19) -0.0025(13) 0.0022(15) -0.0003(14)
C12 0.0363(18) 0.0175(13) 0.0225(19) -0.0014(13) 0.0031(14) -0.0006(13)
C13 0.0313(16) 0.0180(14) 0.0236(19) -0.0018(13) 0.0002(14) 0.0035(14)
C14 0.0207(15) 0.0240(14) 0.0207(17) -0.0056(13) 0.0034(13) 0.0041(13)
C15 0.0298(17) 0.0348(16) 0.033(2) -0.0136(15) -0.0075(15) 0.0011(15)
C16 0.0246(16) 0.0288(15) 0.034(2) 0.0056(15) 0.0076(14) 0.0018(14)
C17 0.0136(13) 0.0187(13) 0.0160(17) 0.0001(12) -0.0019(12) -0.0021(12)
C18 0.0179(14) 0.0275(15) 0.0248(18) 0.0043(13) 0.0007(13) 0.0004(13)
C19 0.0195(14) 0.0258(14) 0.0195(18) -0.0005(12) -0.0004(13) 0.0022(13)
C20 0.0246(15) 0.0212(14) 0.0194(18) 0.0038(12) -0.0014(13) 0.0001(12)
C21 0.067(2) 0.0251(15) 0.028(2) -0.0048(14) 0.0107(17) -0.0143(16)

loop_
_atom_type_symbol
_atom_type_description
_atom_type_scat_dispersion_real
_atom_type_scat_dispersion_imag
_atom_type_scat_source
C C 0.0033 0.0016 'International Tables Vol C Tables 4.2.6.8 and 6.1.1.4'
H H 0.0000 0.0000 'International Tables Vol C Tables 4.2.6.8 and 6.1.1.4'
N N 0.0061 0.0033 'International Tables Vol C Tables 4.2.6.8 and 6.1.1.4'
O O 0.0106 0.0060 'International Tables Vol C Tables 4.2.6.8 and 6.1.1.4'

loop_
_geom_angle_atom_site_label_1
_geom_angle_atom_site_label_2
_geom_angle_atom_site_label_3
_geom_angle
C9 O2 C8 119.2(2)
C1 N1 C15 118.0(2)
C1 N1 C14 125.6(2)
C15 N1 C14 115.1(2)
O1 C1 N1 122.0(3)
O1 C1 C2 120.0(2)
N1 C1 C2 117.9(2)
C3 C2 C1 121.4(2)
C3 C2 H2 119.3
C1 C2 H2 119.3
C2 C3 C4 124.8(2)
C2 C3 H3 117.6
C4 C3 H3 117.6
C3 C4 C5 112.0(2)
C3 C4 H4B 109.2
C5 C4 H4B 109.2
C3 C4 H4A 109.2
C5 C4 H4A 109.2
H4B C4 H4A 107.9
C6 C5 C4 114.5(2)
C6 C5 H5B 108.6
C4 C5 H5B 108.6
C6 C5 H5A 108.6
C4 C5 H5A 108.6
H5B C5 H5A 107.6
C7 C6 C5 109.1(2)
C7 C6 C16 112.7(2)
C5 C6 C16 111.3(2)
C7 C6 H6 107.9
C5 C6 H6 107.9
C16 C6 H6 107.9
C8 C7 C6 115.7(2)
C8 C7 H7B 108.3
C6 C7 H7B 108.3
C8 C7 H7A 108.3
C6 C7 H7A 108.3
H7B C7 H7A 107.4
O2 C8 C7 106.03(19)
O2 C8 C17 107.75(19)
C7 C8 C17 116.2(2)
O2 C8 H8 108.9
C7 C8 H8 108.9
C17 C8 H8 108.9
O3 C9 O2 124.2(3)
O3 C9 C10 125.4(3)
O2 C9 C10 110.4(2)
C9 C10 C11 110.2(2)
C9 C10 C21 107.9(2)
C11 C10 C21 112.1(2)
C9 C10 H10 108.9
C11 C10 H10 108.9
C21 C10 H10 108.9
C10 C11 C12 113.8(2)
C10 C11 H11B 108.8
C12 C11 H11B 108.8
C10 C11 H11A 108.8
C12 C11 H11A 108.8
H11B C11 H11A 107.7
C13 C12 C11 113.2(2)
C13 C12 H12B 108.9
C11 C12 H12B 108.9
C13 C12 H12A 108.9
C11 C12 H12A 108.9
H12B C12 H12A 107.7
C12 C13 C14 114.4(2)
C12 C13 H13B 108.7
C14 C13 H13B 108.7
C12 C13 H13A 108.7
C14 C13 H13A 108.7
H13B C13 H13A 107.6
N1 C14 C13 112.7(2)
N1 C14 H14B 109.1
C13 C14 H14B 109.1
N1 C14 H14A 109.1
C13 C14 H14A 109.1
H14B C14 H14A 107.8
N1 C15 H15B 109.5
N1 C15 H15A 109.5
H15B C15 H15A 109.5
N1 C15 H15C 109.5
H15B C15 H15C 109.5
H15A C15 H15C 109.5
C6 C16 H16C 109.5
C6 C16 H16A 109.5
H16C C16 H16A 109.5
C6 C16 H16B 109.5
H16C C16 H16B 109.5
H16A C16 H16B 109.5
C20 C17 C18 109.1(2)
C20 C17 C19 108.2(2)
C18 C17 C19 109.4(2)
C20 C17 C8 108.5(2)
C18 C17 C8 111.5(2)
C19 C17 C8 110.0(2)
C17 C18 H18A 109.5
C17 C18 H18B 109.5
H18A C18 H18B 109.5
C17 C18 H18C 109.5
H18A C18 H18C 109.5
H18B C18 H18C 109.5
C17 C19 H19B 109.5
C17 C19 H19A 109.5
H19B C19 H19A 109.5
C17 C19 H19C 109.5
H19B C19 H19C 109.5
H19A C19 H19C 109.5
C17 C20 H20B 109.5
C17 C20 H20C 109.5
H20B C20 H20C 109.5
C17 C20 H20A 109.5
H20B C20 H20A 109.5
H20C C20 H20A 109.5
C10 C21 H21A 109.5
C10 C21 H21B 109.5
H21A C21 H21B 109.5
C10 C21 H21C 109.5
H21A C21 H21C 109.5
H21B C21 H21C 109.5

loop_
_geom_bond_atom_site_label_1
_geom_bond_atom_site_label_2
_geom_bond_distance
O1 C1 1.243(3)
O2 C9 1.346(3)
O2 C8 1.465(3)
O3 C9 1.204(3)
N1 C1 1.346(3)
N1 C15 1.454(3)
N1 C14 1.463(3)
C1 C2 1.493(3)
C2 C3 1.321(3)
C2 H2 0.9300
C3 C4 1.496(3)
C3 H3 0.9300
C4 C5 1.535(3)
C4 H4B 0.9700
C4 H4A 0.9700
C5 C6 1.530(3)
C5 H5B 0.9700
C5 H5A 0.9700
C6 C7 1.526(3)
C6 C16 1.537(3)
C6 H6 0.9800
C7 C8 1.525(3)
C7 H7B 0.9700
C7 H7A 0.9700
C8 C17 1.537(3)
C8 H8 0.9800
C9 C10 1.512(4)
C10 C11 1.525(4)
C10 C21 1.526(3)
C10 H10 0.9800
C11 C12 1.528(3)
C11 H11B 0.9700
C11 H11A 0.9700
C12 C13 1.516(3)
C12 H12B 0.9700
C12 H12A 0.9700
C13 C14 1.524(3)
C13 H13B 0.9700
C13 H13A 0.9700
C14 H14B 0.9700
C14 H14A 0.9700
C15 H15B 0.9600
C15 H15A 0.9600
C15 H15C 0.9600
C16 H16C 0.9600
C16 H16A 0.9600
C16 H16B 0.9600
C17 C20 1.527(3)
C17 C18 1.527(3)
C17 C19 1.531(3)
C18 H18A 0.9600
C18 H18B 0.9600
C18 H18C 0.9600
C19 H19B 0.9600
C19 H19A 0.9600
C19 H19C 0.9600
C20 H20B 0.9600
C20 H20C 0.9600
C20 H20A 0.9600
C21 H21A 0.9600
C21 H21B 0.9600
C21 H21C 0.9600

loop_
_geom_torsion_atom_site_label_1
_geom_torsion_atom_site_label_2
_geom_torsion_atom_site_label_3
_geom_torsion_atom_site_label_4
_geom_torsion
C15 N1 C1 O1 2.8(4)
C14 N1 C1 O1 -163.8(2)
C15 N1 C1 C2 -176.0(2)
C14 N1 C1 C2 17.4(4)
O1 C1 C2 C3 12.1(4)
N1 C1 C2 C3 -169.1(2)
C1 C2 C3 C4 -179.9(2)
C2 C3 C4 C5 -116.1(3)
C3 C4 C5 C6 61.3(3)
C4 C5 C6 C7 -170.9(2)
C4 C5 C6 C16 64.1(3)
C5 C6 C7 C8 176.5(2)
C16 C6 C7 C8 -59.4(3)
C9 O2 C8 C7 124.3(2)
C9 O2 C8 C17 -110.6(2)
C6 C7 C8 O2 -54.8(3)
C6 C7 C8 C17 -174.4(2)
C8 O2 C9 O3 -2.4(4)
C8 O2 C9 C10 175.7(2)
O3 C9 C10 C11 -48.3(4)
O2 C9 C10 C11 133.6(2)
O3 C9 C10 C21 74.4(4)
O2 C9 C10 C21 -103.7(2)
C9 C10 C11 C12 -66.9(3)
C21 C10 C11 C12 172.9(2)
C10 C11 C12 C13 -175.5(2)
C11 C12 C13 C14 177.5(2)
C1 N1 C14 C13 94.3(3)
C15 N1 C14 C13 -72.6(3)
C12 C13 C14 N1 -60.8(3)
O2 C8 C17 C20 70.5(2)
C7 C8 C17 C20 -170.7(2)
O2 C8 C17 C18 -49.7(2)
C7 C8 C17 C18 69.1(3)
O2 C8 C17 C19 -171.29(18)
C7 C8 C17 C19 -52.5(3)
